data_4124026
loop_
_publ_author_name
'Finze, M.'
'Bernhardt, E.'
'Willner, H.'
'Lehmann, C.W.'

_publ_section_title
;
 Cyano-and isocyanotris(trifluoromethyl)borates: syntheses, spectroscopic
 properties, and solid state structures of K [(C F3)3 B C N] and K [(C
 F3)3 B N C]
;
_journal_name_full 'Journal of the American Chemical Society'
_journal_page_first 10712
_journal_page_last 10722
_journal_volume 127
_journal_year 2005
_chemical_formula_sum 'C4 B F9 K N'
_chemical_name_systematic 'K (C F3)3 B N C'
_space_group_IT_number 62
_symmetry_space_group_name_Hall '-P 2ac 2n'
_symmetry_space_group_name_H-M 'P n m a'
_cell_angle_alpha 90
_cell_angle_beta 90
_cell_angle_gamma 90
_cell_formula_units_Z 4
_cell_length_a 9.6479
_cell_length_b 10.4721
_cell_length_c 9.3
_cell_volume 939.614
_citation_journal_id_ASTM JACSAT
_cod_data_source_file Finze_JACSAT_2005_1019.cif
_cod_data_source_block C4B1F9K1N1
_cod_original_cell_volume 939.6141
_cod_original_formula_sum 'C4 B1 F9 K1 N1'
_cod_database_code 4124026

loop_
_symmetry_equiv_pos_as_xyz
x,y,z
-x+1/2,-y,z+1/2
x+1/2,-y+1/2,-z+1/2
-x,y+1/2,-z
-x,-y,-z
x-1/2,y,-z-1/2
-x-1/2,y-1/2,z-1/2
x,-y-1/2,z

loop_
_atom_site_label
_atom_site_type_symbol
_atom_site_fract_x
_atom_site_fract_y
_atom_site_fract_z
_atom_site_occupancy
_atom_site_U_iso_or_equiv
F2 F-1 0.20425 -0.01257 -0.04147 1 0.0
C2 C+2 0.16431 -0.123 -0.10577 1 0.0
F3 F-1 0.02464 -0.11384 -0.11972 1 0.0
F4 F-1 0.19542 -0.14822 0.22184 1 0.0
K1 K+1 -0.21881 -0.25 -0.00981 1 0.0
F5 F-1 0.01479 -0.25 0.15029 1 0.0
F1 F-1 0.21483 -0.11548 -0.24175 1 0.0
C1 C+2 0.37981 -0.25 -0.0147 1 0.0
B1 B+3 0.21518 -0.25 -0.02014 1 0.0
C3 C+2 0.15547 -0.25 0.14335 1 0.0
N1 N-3 0.49873 -0.25 -0.01214 1 0.0
